data_7208101
loop_
_publ_author_name
'McAdam, C. John'
'Cameron, Scott A.'
'Hanton, Lyall R.'
'Manning, Anthony R.'
'Moratti, Stephen C.'
'Simpson, Jim'

_publ_section_title
;
 Probing CH-\p(alkyne) interactions in a series of ethynylferrocenes
;
_journal_issue 13
_journal_name_full CrystEngComm
_journal_page_first 4369
_journal_paper_doi 10.1039/c2ce25267h
_journal_volume 14
_journal_year 2012
_chemical_formula_moiety 'C24 H18 Fe2'
_chemical_formula_sum 'C24 H18 Fe2'
_chemical_formula_weight 418.08
_chemical_name_systematic
;
?
;
_space_group_IT_number 14
_symmetry_cell_setting monoclinic
_symmetry_space_group_name_Hall '-P 2ybc'
_symmetry_space_group_name_H-M 'P 1 21/c 1'
_atom_sites_solution_hydrogens geom
_atom_sites_solution_primary direct
_atom_sites_solution_secondary difmap
_audit_creation_method SHELXL-97
_cell_angle_alpha 90.00
_cell_angle_beta 114.247(3)
_cell_angle_gamma 90.00
_cell_formula_units_Z 4
_cell_length_a 14.6673(9)
_cell_length_b 10.3305(6)
_cell_length_c 12.8647(8)
_cell_measurement_reflns_used 1807
_cell_measurement_temperature 91(2)
_cell_measurement_theta_max 21.26
_cell_measurement_theta_min 2.63
_cell_volume 1777.31(19)
_computing_cell_refinement 'APEX2 and SAINT (Bruker 2009)'
_computing_data_collection 'APEX2 (Bruker 2009)'
_computing_data_reduction SAINT
_computing_molecular_graphics
;
SHELXTL (Sheldrick, 2008) and Mercury (Macrae et al., 2008)
;
_computing_publication_material
;
SHELXL-97, enCIFer (Allen et al., 2004), PLATON (Spek, 2009),
PublCIF (Westrip 2010)
;
_computing_structure_refinement
;
SHELXL-97 (Sheldrick, 2008) & TITAN (Hunter & Simpson, 1999)
;
_computing_structure_solution
;
SHELXS-97 (Sheldrick, 2008) & TITAN (Hunter & Simpson, 1999)
;
_diffrn_ambient_temperature 91(2)
_diffrn_measured_fraction_theta_full 0.996
_diffrn_measured_fraction_theta_max 0.996
_diffrn_measurement_device_type 'Bruker APEXII CCD area detector'
_diffrn_measurement_method '\w scans'
_diffrn_radiation_monochromator graphite
_diffrn_radiation_source 'fine-focus sealed tube'
_diffrn_radiation_type MoK\a
_diffrn_radiation_wavelength 0.71073
_diffrn_reflns_av_R_equivalents 0.0691
_diffrn_reflns_av_sigmaI/netI 0.0421
_diffrn_reflns_limit_h_max 12
_diffrn_reflns_limit_h_min -15
_diffrn_reflns_limit_k_max 10
_diffrn_reflns_limit_k_min -10
_diffrn_reflns_limit_l_max 13
_diffrn_reflns_limit_l_min -13
_diffrn_reflns_number 13705
_diffrn_reflns_theta_full 21.55
_diffrn_reflns_theta_max 21.55
_diffrn_reflns_theta_min 1.52
_diffrn_standards_number 0
_exptl_absorpt_coefficient_mu 1.636
_exptl_absorpt_correction_T_max 1.0000
_exptl_absorpt_correction_T_min 0.8014
_exptl_absorpt_correction_type multi-scan
_exptl_absorpt_process_details 'SADABS (Bruker, 2009)'
_exptl_crystal_colour orange
_exptl_crystal_density_diffrn 1.562
_exptl_crystal_density_method 'not measured'
_exptl_crystal_description 'irregular fragment'
_exptl_crystal_F_000 856
_exptl_crystal_size_max 0.25
_exptl_crystal_size_mid 0.13
_exptl_crystal_size_min 0.11
_refine_diff_density_max 0.461
_refine_diff_density_min -0.377
_refine_diff_density_rms 0.066
_refine_ls_extinction_method none
_refine_ls_goodness_of_fit_ref 0.982
_refine_ls_hydrogen_treatment constr
_refine_ls_matrix_type full
_refine_ls_number_parameters 235
_refine_ls_number_reflns 2051
_refine_ls_number_restraints 0
_refine_ls_restrained_S_all 0.982
_refine_ls_R_factor_all 0.0520
_refine_ls_R_factor_gt 0.0374
_refine_ls_shift/su_max 0.000
_refine_ls_shift/su_mean 0.000
_refine_ls_structure_factor_coef Fsqd
_refine_ls_weighting_details 'calc w=1/[\s^2^(Fo^2^)+(0.0448P)^2^+2.5918P] where P=(Fo^2^+2Fc^2^)/3'
_refine_ls_weighting_scheme calc
_refine_ls_wR_factor_gt 0.0858
_refine_ls_wR_factor_ref 0.0946
_reflns_number_gt 1641
_reflns_number_total 2051
_reflns_threshold_expression I>2\s(I)
_cod_data_source_file c2ce25267h.txt
_cod_data_source_block jm298
_cod_original_sg_symbol_H-M 'P 21/c'
_cod_database_code 7208101
_iucr_geom_hbonds_special_details
;
Cg is the centroid of the C26...C30 cyclopentadienyl ring.
;

loop_
_symmetry_equiv_pos_as_xyz
'x, y, z'
'-x, y+1/2, -z+1/2'
'-x, -y, -z'
'x, -y-1/2, z-1/2'

loop_
_atom_site_label
_atom_site_type_symbol
_atom_site_fract_x
_atom_site_fract_y
_atom_site_fract_z
_atom_site_U_iso_or_equiv
_atom_site_adp_type
_atom_site_occupancy
_atom_site_symmetry_multiplicity
_atom_site_calc_flag
_atom_site_refinement_flags
C1 C 0.5192(3) 0.5712(5) 0.7760(4) 0.0262(12) Uani 1 1 d .
C2 C 0.5166(3) 0.6441(5) 0.8701(4) 0.0347(13) Uani 1 1 d .
H2 H 0.4767 0.7183 0.8646 0.042 Uiso 1 1 calc R
C3 C 0.5836(4) 0.5860(7) 0.9714(5) 0.0503(17) Uani 1 1 d .
H3 H 0.5968 0.6148 1.0464 0.060 Uiso 1 1 calc R
C4 C 0.6272(4) 0.4804(6) 0.9446(5) 0.0514(18) Uani 1 1 d .
H4 H 0.6746 0.4242 0.9982 0.062 Uiso 1 1 calc R
C5 C 0.5904(3) 0.4690(5) 0.8249(5) 0.0376(14) Uani 1 1 d .
H5 H 0.6094 0.4053 0.7842 0.045 Uiso 1 1 calc R
Fe1 Fe 0.65665(5) 0.64492(7) 0.87389(6) 0.0256(2) Uani 1 1 d .
C6 C 0.6820(4) 0.8127(5) 0.8060(5) 0.0426(15) Uani 1 1 d .
H6 H 0.6324 0.8689 0.7553 0.051 Uiso 1 1 calc R
C7 C 0.7245(4) 0.8214(5) 0.9230(5) 0.0357(13) Uani 1 1 d .
H7 H 0.7090 0.8849 0.9666 0.043 Uiso 1 1 calc R
C8 C 0.7942(4) 0.7219(5) 0.9671(4) 0.0368(14) Uani 1 1 d .
H8 H 0.8338 0.7062 1.0457 0.044 Uiso 1 1 calc R
C9 C 0.7958(4) 0.6490(5) 0.8760(5) 0.0427(15) Uani 1 1 d .
H9 H 0.8366 0.5757 0.8813 0.051 Uiso 1 1 calc R
C10 C 0.7250(4) 0.7049(6) 0.7744(5) 0.0497(17) Uani 1 1 d .
H10 H 0.7093 0.6757 0.6990 0.060 Uiso 1 1 calc R
C11 C 0.4615(3) 0.5973(4) 0.6591(4) 0.0252(12) Uani 1 1 d .
C12 C 0.4072(4) 0.6198(4) 0.5611(4) 0.0260(12) Uani 1 1 d .
C14 C 0.3412(3) 0.6466(4) 0.4516(4) 0.0257(12) Uani 1 1 d .
C13 C 0.2800(4) 0.6735(4) 0.3570(4) 0.0256(12) Uani 1 1 d .
C21 C 0.2139(3) 0.7071(4) 0.2436(4) 0.0236(11) Uani 1 1 d .
C22 C 0.1156(3) 0.6539(4) 0.1794(4) 0.0253(12) Uani 1 1 d .
H22 H 0.0820 0.5923 0.2059 0.030 Uiso 1 1 calc R
C23 C 0.0789(3) 0.7106(4) 0.0699(4) 0.0276(12) Uani 1 1 d .
H23 H 0.0158 0.6933 0.0095 0.033 Uiso 1 1 calc R
C24 C 0.1521(3) 0.7980(5) 0.0652(4) 0.0285(12) Uani 1 1 d .
H24 H 0.1464 0.8484 0.0011 0.034 Uiso 1 1 calc R
C25 C 0.2342(3) 0.7970(5) 0.1716(4) 0.0264(12) Uani 1 1 d .
H25 H 0.2932 0.8475 0.1922 0.032 Uiso 1 1 calc R
Fe2 Fe 0.10828(5) 0.85011(6) 0.19196(5) 0.0201(2) Uani 1 1 d .
C26 C 0.1025(3) 0.9334(4) 0.3337(4) 0.0229(11) Uani 1 1 d .
H26 H 0.1395 0.9082 0.4108 0.027 Uiso 1 1 calc R
C27 C 0.0071(3) 0.8851(4) 0.2593(4) 0.0249(12) Uani 1 1 d .
H27 H -0.0307 0.8215 0.2776 0.030 Uiso 1 1 calc R
C28 C -0.0219(3) 0.9495(4) 0.1521(4) 0.0239(11) Uani 1 1 d .
H28 H -0.0825 0.9368 0.0866 0.029 Uiso 1 1 calc R
C29 C 0.0560(3) 1.0352(4) 0.1611(4) 0.0238(11) Uani 1 1 d .
H29 H 0.0571 1.0901 0.1023 0.029 Uiso 1 1 calc R
C30 C 0.1324(3) 1.0253(4) 0.2729(4) 0.0238(11) Uani 1 1 d .
H30 H 0.1934 1.0725 0.3019 0.029 Uiso 1 1 calc R

loop_
_atom_site_aniso_label
_atom_site_aniso_U_11
_atom_site_aniso_U_22
_atom_site_aniso_U_33
_atom_site_aniso_U_23
_atom_site_aniso_U_13
_atom_site_aniso_U_12
C1 0.013(3) 0.032(3) 0.028(3) 0.007(2) 0.003(2) -0.002(2)
C2 0.013(3) 0.059(4) 0.031(3) -0.004(3) 0.007(2) -0.007(2)
C3 0.027(3) 0.086(5) 0.031(3) 0.012(3) 0.005(3) -0.023(3)
C4 0.026(3) 0.058(4) 0.044(4) 0.034(3) -0.012(3) -0.013(3)
C5 0.016(3) 0.030(3) 0.061(4) 0.010(3) 0.010(3) -0.003(2)
Fe1 0.0131(4) 0.0317(4) 0.0284(4) 0.0067(3) 0.0051(3) -0.0018(3)
C6 0.025(3) 0.043(4) 0.057(4) 0.021(3) 0.014(3) -0.002(3)
C7 0.034(3) 0.029(3) 0.051(4) 0.000(3) 0.024(3) -0.001(3)
C8 0.025(3) 0.035(3) 0.038(3) 0.003(3) 0.000(3) -0.012(3)
C9 0.022(3) 0.031(3) 0.083(5) -0.004(3) 0.029(3) -0.002(2)
C10 0.050(4) 0.071(4) 0.037(3) -0.016(3) 0.027(3) -0.040(4)
C11 0.020(3) 0.024(3) 0.032(3) 0.001(2) 0.012(3) -0.002(2)
C12 0.020(3) 0.030(3) 0.028(3) 0.002(2) 0.011(3) 0.000(2)
C14 0.019(3) 0.030(3) 0.029(3) -0.002(2) 0.011(3) -0.001(2)
C13 0.021(3) 0.025(3) 0.035(3) -0.004(2) 0.016(3) -0.001(2)
C21 0.011(3) 0.032(3) 0.025(3) -0.003(2) 0.003(2) 0.006(2)
C22 0.023(3) 0.024(3) 0.033(3) -0.001(2) 0.016(2) 0.003(2)
C23 0.024(3) 0.031(3) 0.026(3) -0.006(2) 0.009(2) 0.002(2)
C24 0.023(3) 0.035(3) 0.029(3) 0.004(2) 0.012(2) 0.007(2)
C25 0.023(3) 0.033(3) 0.026(3) 0.004(2) 0.013(2) 0.007(2)
Fe2 0.0146(4) 0.0235(4) 0.0218(4) -0.0004(3) 0.0070(3) 0.0000(3)
C26 0.019(3) 0.028(3) 0.019(2) -0.001(2) 0.005(2) 0.001(2)
C27 0.029(3) 0.022(3) 0.029(3) 0.003(2) 0.017(2) 0.004(2)
C28 0.017(3) 0.028(3) 0.024(3) -0.002(2) 0.005(2) 0.002(2)
C29 0.031(3) 0.024(3) 0.018(3) 0.005(2) 0.011(2) 0.005(2)
C30 0.018(3) 0.026(3) 0.023(3) -0.004(2) 0.004(2) -0.005(2)

loop_
_atom_type_symbol
_atom_type_description
_atom_type_scat_dispersion_real
_atom_type_scat_dispersion_imag
_atom_type_scat_source
C C 0.0033 0.0016 'International Tables Vol C Tables 4.2.6.8 and 6.1.1.4'
H H 0.0000 0.0000 'International Tables Vol C Tables 4.2.6.8 and 6.1.1.4'
Fe Fe 0.3463 0.8444 'International Tables Vol C Tables 4.2.6.8 and 6.1.1.4'

loop_
_geom_angle_atom_site_label_1
_geom_angle_atom_site_label_2
_geom_angle_atom_site_label_3
_geom_angle
C11 C1 C5 128.0(5)
C11 C1 C2 125.6(4)
C5 C1 C2 106.4(4)
C11 C1 Fe1 126.4(3)
C5 C1 Fe1 69.3(3)
C2 C1 Fe1 69.2(2)
C3 C2 C1 107.9(5)
C3 C2 Fe1 70.4(3)
C1 C2 Fe1 69.4(3)
C3 C2 H2 126.1
C1 C2 H2 126.1
Fe1 C2 H2 125.7
C4 C3 C2 109.0(5)
C4 C3 Fe1 70.6(3)
C2 C3 Fe1 69.3(3)
C4 C3 H3 125.5
C2 C3 H3 125.5
Fe1 C3 H3 126.1
C3 C4 C5 109.3(5)
C3 C4 Fe1 70.1(3)
C5 C4 Fe1 69.1(3)
C3 C4 H4 125.3
C5 C4 H4 125.3
Fe1 C4 H4 127.1
C4 C5 C1 107.4(5)
C4 C5 Fe1 70.6(3)
C1 C5 Fe1 69.4(3)
C4 C5 H5 126.3
C1 C5 H5 126.3
Fe1 C5 H5 125.3
C10 Fe1 C9 40.9(2)
C10 Fe1 C8 67.9(2)
C9 Fe1 C8 40.3(2)
C10 Fe1 C2 138.2(2)
C9 Fe1 C2 178.9(2)
C8 Fe1 C2 139.6(2)
C10 Fe1 C5 112.1(2)
C9 Fe1 C5 111.8(2)
C8 Fe1 C5 139.6(2)
C2 Fe1 C5 68.9(2)
C10 Fe1 C1 110.3(2)
C9 Fe1 C1 138.6(2)
C8 Fe1 C1 178.1(2)
C2 Fe1 C1 41.39(19)
C5 Fe1 C1 41.32(18)
C10 Fe1 C6 40.9(2)
C9 Fe1 C6 68.3(2)
C8 Fe1 C6 67.1(2)
C2 Fe1 C6 110.6(2)
C5 Fe1 C6 140.6(2)
C1 Fe1 C6 111.2(2)
C10 Fe1 C7 67.5(2)
C9 Fe1 C7 67.6(2)
C8 Fe1 C7 39.94(19)
C2 Fe1 C7 111.6(2)
C5 Fe1 C7 179.4(2)
C1 Fe1 C7 139.10(19)
C6 Fe1 C7 39.3(2)
C10 Fe1 C3 178.4(2)
C9 Fe1 C3 140.7(2)
C8 Fe1 C3 113.3(2)
C2 Fe1 C3 40.3(2)
C5 Fe1 C3 67.7(2)
C1 Fe1 C3 68.5(2)
C6 Fe1 C3 138.3(3)
C7 Fe1 C3 112.7(2)
C10 Fe1 C4 141.5(3)
C9 Fe1 C4 113.8(2)
C8 Fe1 C4 113.5(2)
C2 Fe1 C4 67.3(2)
C5 Fe1 C4 40.4(2)
C1 Fe1 C4 68.26(19)
C6 Fe1 C4 177.5(3)
C7 Fe1 C4 139.7(2)
C3 Fe1 C4 39.3(2)
C7 C6 C10 108.1(5)
C7 C6 Fe1 70.6(3)
C10 C6 Fe1 68.7(3)
C7 C6 H6 126.0
C10 C6 H6 126.0
Fe1 C6 H6 126.2
C6 C7 C8 108.9(5)
C6 C7 Fe1 70.1(3)
C8 C7 Fe1 69.6(3)
C6 C7 H7 125.5
C8 C7 H7 125.5
Fe1 C7 H7 126.3
C7 C8 C9 108.4(5)
C7 C8 Fe1 70.5(3)
C9 C8 Fe1 69.5(3)
C7 C8 H8 125.8
C9 C8 H8 125.8
Fe1 C8 H8 125.8
C8 C9 C10 107.2(5)
C8 C9 Fe1 70.1(3)
C10 C9 Fe1 69.2(3)
C8 C9 H9 126.4
C10 C9 H9 126.4
Fe1 C9 H9 125.8
C9 C10 C6 107.4(5)
C9 C10 Fe1 69.9(3)
C6 C10 Fe1 70.4(3)
C9 C10 H10 126.3
C6 C10 H10 126.3
Fe1 C10 H10 125.0
C12 C11 C1 175.9(5)
C11 C12 C14 176.8(5)
C13 C14 C12 176.8(5)
C14 C13 C21 175.9(5)
C13 C21 C25 126.0(4)
C13 C21 C22 126.4(4)
C25 C21 C22 107.6(4)
C13 C21 Fe2 127.9(3)
C25 C21 Fe2 69.6(3)
C22 C21 Fe2 69.1(2)
C23 C22 C21 107.1(4)
C23 C22 Fe2 69.9(3)
C21 C22 Fe2 69.5(3)
C23 C22 H22 126.4
C21 C22 H22 126.4
Fe2 C22 H22 125.8
C22 C23 C24 108.7(4)
C22 C23 Fe2 69.7(3)
C24 C23 Fe2 70.1(3)
C22 C23 H23 125.7
C24 C23 H23 125.7
Fe2 C23 H23 126.1
C25 C24 C23 108.3(4)
C25 C24 Fe2 69.6(3)
C23 C24 Fe2 69.2(3)
C25 C24 H24 125.9
C23 C24 H24 125.9
Fe2 C24 H24 126.9
C24 C25 C21 108.3(4)
C24 C25 Fe2 70.4(3)
C21 C25 Fe2 69.6(2)
C24 C25 H25 125.9
C21 C25 H25 125.9
Fe2 C25 H25 125.7
C27 Fe2 C29 68.56(18)
C27 Fe2 C28 41.08(17)
C29 Fe2 C28 40.54(17)
C27 Fe2 C22 106.37(18)
C29 Fe2 C22 160.91(18)
C28 Fe2 C22 123.71(18)
C27 Fe2 C23 119.48(19)
C29 Fe2 C23 124.65(18)
C28 Fe2 C23 106.37(18)
C22 Fe2 C23 40.47(18)
C27 Fe2 C30 68.27(18)
C29 Fe2 C30 40.67(17)
C28 Fe2 C30 68.34(18)
C22 Fe2 C30 156.34(18)
C23 Fe2 C30 162.49(19)
C27 Fe2 C21 125.33(18)
C29 Fe2 C21 156.33(19)
C28 Fe2 C21 162.18(19)
C22 Fe2 C21 41.39(17)
C23 Fe2 C21 68.41(18)
C30 Fe2 C21 121.64(17)
C27 Fe2 C25 163.28(18)
C29 Fe2 C25 120.95(19)
C28 Fe2 C25 154.81(18)
C22 Fe2 C25 69.09(19)
C23 Fe2 C25 68.20(19)
C30 Fe2 C25 109.04(19)
C21 Fe2 C25 40.83(18)
C27 Fe2 C26 40.76(17)
C29 Fe2 C26 68.27(18)
C28 Fe2 C26 68.64(18)
C22 Fe2 C26 120.70(19)
C23 Fe2 C26 155.15(19)
C30 Fe2 C26 40.27(17)
C21 Fe2 C26 108.50(18)
C25 Fe2 C26 126.62(18)
C27 Fe2 C24 154.81(19)
C29 Fe2 C24 107.83(18)
C28 Fe2 C24 119.86(18)
C22 Fe2 C24 68.47(19)
C23 Fe2 C24 40.65(18)
C30 Fe2 C24 126.22(19)
C21 Fe2 C24 68.04(18)
C25 Fe2 C24 40.05(17)
C26 Fe2 C24 163.10(18)
C30 C26 C27 107.9(4)
C30 C26 Fe2 69.7(2)
C27 C26 Fe2 69.1(2)
C30 C26 H26 126.1
C27 C26 H26 126.1
Fe2 C26 H26 126.8
C26 C27 C28 107.8(4)
C26 C27 Fe2 70.2(3)
C28 C27 Fe2 69.6(3)
C26 C27 H27 126.1
C28 C27 H27 126.1
Fe2 C27 H27 125.7
C29 C28 C27 107.7(4)
C29 C28 Fe2 69.7(2)
C27 C28 Fe2 69.3(3)
C29 C28 H28 126.2
C27 C28 H28 126.2
Fe2 C28 H28 126.4
C28 C29 C30 108.2(4)
C28 C29 Fe2 69.8(3)
C30 C29 Fe2 69.9(2)
C28 C29 H29 125.9
C30 C29 H29 125.9
Fe2 C29 H29 126.0
C26 C30 C29 108.4(4)
C26 C30 Fe2 70.0(3)
C29 C30 Fe2 69.4(2)
C26 C30 H30 125.8
C29 C30 H30 125.8
Fe2 C30 H30 126.3

loop_
_geom_bond_atom_site_label_1
_geom_bond_atom_site_label_2
_geom_bond_distance
C1 C11 1.416(7)
C1 C5 1.437(7)
C1 C2 1.439(7)
C1 Fe1 2.036(4)
C2 C3 1.405(7)
C2 Fe1 2.034(5)
C2 H2 0.9500
C3 C4 1.378(8)
C3 Fe1 2.048(5)
C3 H3 0.9500
C4 C5 1.411(8)
C4 Fe1 2.055(5)
C4 H4 0.9500
C5 Fe1 2.035(5)
C5 H5 0.9500
Fe1 C10 2.020(5)
Fe1 C9 2.030(5)
Fe1 C8 2.038(5)
Fe1 C6 2.042(5)
Fe1 C7 2.049(5)
C6 C7 1.375(7)
C6 C10 1.420(8)
C6 H6 0.9500
C7 C8 1.396(7)
C7 H7 0.9500
C8 C9 1.402(7)
C8 H8 0.9500
C9 C10 1.415(8)
C9 H9 0.9500
C10 H10 0.9500
C11 C12 1.205(6)
C12 C14 1.370(7)
C14 C13 1.211(6)
C13 C21 1.424(7)
C21 C25 1.426(6)
C21 C22 1.443(6)
C21 Fe2 2.044(4)
C22 C23 1.412(6)
C22 Fe2 2.040(4)
C22 H22 0.9500
C23 C24 1.423(6)
C23 Fe2 2.042(4)
C23 H23 0.9500
C24 C25 1.404(6)
C24 Fe2 2.055(5)
C24 H24 0.9500
C25 Fe2 2.044(4)
C25 H25 0.9500
Fe2 C27 2.035(5)
Fe2 C29 2.038(4)
Fe2 C28 2.039(4)
Fe2 C30 2.045(4)
Fe2 C26 2.050(4)
C26 C30 1.410(6)
C26 C27 1.423(6)
C26 H26 0.9500
C27 C28 1.429(6)
C27 H27 0.9500
C28 C29 1.412(6)
C28 H28 0.9500
C29 C30 1.419(6)
C29 H29 0.9500
C30 H30 0.9500

loop_
_geom_hbond_atom_site_label_D
_geom_hbond_atom_site_label_H
_geom_hbond_atom_site_label_A
_geom_hbond_distance_DH
_geom_hbond_distance_HA
_geom_hbond_distance_DA
_geom_hbond_angle_DHA
_geom_hbond_site_symmetry_A
C22 H22 Cg4 0.95 2.75 3.673(5) 164 2_756

loop_
_geom_torsion_atom_site_label_1
_geom_torsion_atom_site_label_2
_geom_torsion_atom_site_label_3
_geom_torsion_atom_site_label_4
_geom_torsion
C11 C1 C2 C3 179.3(5)
C5 C1 C2 C3 -0.5(5)
Fe1 C1 C2 C3 -60.1(3)
C11 C1 C2 Fe1 -120.6(5)
C5 C1 C2 Fe1 59.6(3)
C1 C2 C3 C4 -0.2(6)
Fe1 C2 C3 C4 -59.7(4)
C1 C2 C3 Fe1 59.5(3)
C2 C3 C4 C5 0.9(6)
Fe1 C3 C4 C5 -58.0(4)
C2 C3 C4 Fe1 58.9(4)
C3 C4 C5 C1 -1.2(6)
Fe1 C4 C5 C1 -59.9(3)
C3 C4 C5 Fe1 58.7(4)
C11 C1 C5 C4 -178.8(5)
C2 C1 C5 C4 1.0(5)
Fe1 C1 C5 C4 60.6(3)
C11 C1 C5 Fe1 120.6(5)
C2 C1 C5 Fe1 -59.6(3)
C3 C2 Fe1 C10 -180.0(4)
C1 C2 Fe1 C10 61.2(4)
C3 C2 Fe1 C9 -148(12)
C1 C2 Fe1 C9 93(12)
C3 C2 Fe1 C8 -63.7(5)
C1 C2 Fe1 C8 177.5(3)
C3 C2 Fe1 C5 80.1(4)
C1 C2 Fe1 C5 -38.8(3)
C3 C2 Fe1 C1 118.8(5)
C3 C2 Fe1 C6 -142.2(4)
C1 C2 Fe1 C6 99.0(3)
C3 C2 Fe1 C7 -100.0(4)
C1 C2 Fe1 C7 141.2(3)
C1 C2 Fe1 C3 -118.8(5)
C3 C2 Fe1 C4 36.4(3)
C1 C2 Fe1 C4 -82.4(3)
C4 C5 Fe1 C10 145.8(4)
C1 C5 Fe1 C10 -96.0(3)
C4 C5 Fe1 C9 101.6(4)
C1 C5 Fe1 C9 -140.3(3)
C4 C5 Fe1 C8 64.4(5)
C1 C5 Fe1 C8 -177.5(3)
C4 C5 Fe1 C2 -79.3(4)
C1 C5 Fe1 C2 38.8(3)
C4 C5 Fe1 C1 -118.2(5)
C4 C5 Fe1 C6 -176.5(4)
C1 C5 Fe1 C6 -58.4(5)
C4 C5 Fe1 C7 103(24)
C1 C5 Fe1 C7 -139(24)
C4 C5 Fe1 C3 -35.9(3)
C1 C5 Fe1 C3 82.3(3)
C1 C5 Fe1 C4 118.2(5)
C11 C1 Fe1 C10 -21.8(5)
C5 C1 Fe1 C10 100.8(4)
C2 C1 Fe1 C10 -141.5(3)
C11 C1 Fe1 C9 -58.7(6)
C5 C1 Fe1 C9 63.9(4)
C2 C1 Fe1 C9 -178.3(3)
C11 C1 Fe1 C8 -2(7)
C5 C1 Fe1 C8 121(6)
C2 C1 Fe1 C8 -122(6)
C11 C1 Fe1 C2 119.6(5)
C5 C1 Fe1 C2 -117.8(4)
C11 C1 Fe1 C5 -122.6(6)
C2 C1 Fe1 C5 117.8(4)
C11 C1 Fe1 C6 22.0(5)
C5 C1 Fe1 C6 144.6(3)
C2 C1 Fe1 C6 -97.6(3)
C11 C1 Fe1 C7 56.9(6)
C5 C1 Fe1 C7 179.4(3)
C2 C1 Fe1 C7 -62.8(4)
C11 C1 Fe1 C3 157.1(5)
C5 C1 Fe1 C3 -80.3(3)
C2 C1 Fe1 C3 37.5(3)
C11 C1 Fe1 C4 -160.5(5)
C5 C1 Fe1 C4 -37.9(3)
C2 C1 Fe1 C4 79.8(3)
C4 C3 Fe1 C10 120(9)
C2 C3 Fe1 C10 0(10)
C4 C3 Fe1 C9 -60.8(5)
C2 C3 Fe1 C9 179.1(3)
C4 C3 Fe1 C8 -99.2(3)
C2 C3 Fe1 C8 140.7(3)
C4 C3 Fe1 C2 120.1(5)
C4 C3 Fe1 C5 36.9(3)
C2 C3 Fe1 C5 -83.2(3)
C4 C3 Fe1 C1 81.6(3)
C2 C3 Fe1 C1 -38.5(3)
C4 C3 Fe1 C6 179.7(3)
C2 C3 Fe1 C6 59.6(5)
C4 C3 Fe1 C7 -142.7(3)
C2 C3 Fe1 C7 97.2(4)
C2 C3 Fe1 C4 -120.1(5)
C3 C4 Fe1 C10 -177.8(3)
C5 C4 Fe1 C10 -56.8(5)
C3 C4 Fe1 C9 142.8(3)
C5 C4 Fe1 C9 -96.2(4)
C3 C4 Fe1 C8 98.6(3)
C5 C4 Fe1 C8 -140.4(3)
C3 C4 Fe1 C2 -37.3(3)
C5 C4 Fe1 C2 83.7(3)
C3 C4 Fe1 C5 -121.0(5)
C3 C4 Fe1 C1 -82.2(3)
C5 C4 Fe1 C1 38.8(3)
C3 C4 Fe1 C6 -5(5)
C5 C4 Fe1 C6 116(5)
C3 C4 Fe1 C7 59.8(5)
C5 C4 Fe1 C7 -179.2(3)
C5 C4 Fe1 C3 121.0(5)
C10 Fe1 C6 C7 -119.3(5)
C9 Fe1 C6 C7 -80.8(3)
C8 Fe1 C6 C7 -37.1(3)
C2 Fe1 C6 C7 99.3(3)
C5 Fe1 C6 C7 -179.1(3)
C1 Fe1 C6 C7 143.8(3)
C3 Fe1 C6 C7 62.8(4)
C4 Fe1 C6 C7 68(5)
C9 Fe1 C6 C10 38.5(3)
C8 Fe1 C6 C10 82.2(3)
C2 Fe1 C6 C10 -141.4(3)
C5 Fe1 C6 C10 -59.8(5)
C1 Fe1 C6 C10 -96.9(3)
C7 Fe1 C6 C10 119.3(5)
C3 Fe1 C6 C10 -177.9(3)
C4 Fe1 C6 C10 -173(5)
C10 C6 C7 C8 0.2(6)
Fe1 C6 C7 C8 58.9(4)
C10 C6 C7 Fe1 -58.7(4)
C10 Fe1 C7 C6 38.2(3)
C9 Fe1 C7 C6 82.6(4)
C8 Fe1 C7 C6 120.2(5)
C2 Fe1 C7 C6 -96.5(3)
C5 Fe1 C7 C6 82(24)
C1 Fe1 C7 C6 -57.3(4)
C3 Fe1 C7 C6 -140.1(3)
C4 Fe1 C7 C6 -176.5(4)
C10 Fe1 C7 C8 -82.0(4)
C9 Fe1 C7 C8 -37.6(3)
C2 Fe1 C7 C8 143.3(3)
C5 Fe1 C7 C8 -39(24)
C1 Fe1 C7 C8 -177.4(3)
C6 Fe1 C7 C8 -120.2(5)
C3 Fe1 C7 C8 99.7(4)
C4 Fe1 C7 C8 63.3(5)
C6 C7 C8 C9 0.1(6)
Fe1 C7 C8 C9 59.4(3)
C6 C7 C8 Fe1 -59.2(4)
C10 Fe1 C8 C7 80.9(4)
C9 Fe1 C8 C7 119.4(5)
C2 Fe1 C8 C7 -58.9(5)
C5 Fe1 C8 C7 179.5(3)
C1 Fe1 C8 C7 61(6)
C6 Fe1 C8 C7 36.5(3)
C3 Fe1 C8 C7 -98.0(4)
C4 Fe1 C8 C7 -141.0(4)
C10 Fe1 C8 C9 -38.5(3)
C2 Fe1 C8 C9 -178.3(3)
C5 Fe1 C8 C9 60.1(5)
C1 Fe1 C8 C9 -59(6)
C6 Fe1 C8 C9 -82.9(4)
C7 Fe1 C8 C9 -119.4(5)
C3 Fe1 C8 C9 142.6(4)
C4 Fe1 C8 C9 99.6(4)
C7 C8 C9 C10 -0.4(6)
Fe1 C8 C9 C10 59.5(3)
C7 C8 C9 Fe1 -59.9(3)
C10 Fe1 C9 C8 118.2(5)
C2 Fe1 C9 C8 86(12)
C5 Fe1 C9 C8 -142.8(3)
C1 Fe1 C9 C8 177.5(3)
C6 Fe1 C9 C8 79.7(3)
C7 Fe1 C9 C8 37.2(3)
C3 Fe1 C9 C8 -61.7(5)
C4 Fe1 C9 C8 -98.9(4)
C8 Fe1 C9 C10 -118.2(5)
C2 Fe1 C9 C10 -32(12)
C5 Fe1 C9 C10 99.0(4)
C1 Fe1 C9 C10 59.3(4)
C6 Fe1 C9 C10 -38.5(3)
C7 Fe1 C9 C10 -81.0(3)
C3 Fe1 C9 C10 -179.9(4)
C4 Fe1 C9 C10 142.9(4)
C8 C9 C10 C6 0.5(6)
Fe1 C9 C10 C6 60.7(4)
C8 C9 C10 Fe1 -60.1(3)
C7 C6 C10 C9 -0.4(6)
Fe1 C6 C10 C9 -60.4(4)
C7 C6 C10 Fe1 59.9(4)
C8 Fe1 C10 C9 38.0(3)
C2 Fe1 C10 C9 179.1(3)
C5 Fe1 C10 C9 -98.3(3)
C1 Fe1 C10 C9 -142.7(3)
C6 Fe1 C10 C9 118.0(5)
C7 Fe1 C10 C9 81.3(3)
C3 Fe1 C10 C9 179(100)
C4 Fe1 C10 C9 -62.5(5)
C9 Fe1 C10 C6 -118.0(5)
C8 Fe1 C10 C6 -80.0(3)
C2 Fe1 C10 C6 61.1(4)
C5 Fe1 C10 C6 143.7(3)
C1 Fe1 C10 C6 99.3(3)
C7 Fe1 C10 C6 -36.7(3)
C3 Fe1 C10 C6 61(10)
C4 Fe1 C10 C6 179.5(3)
C5 C1 C11 C12 129(7)
C2 C1 C11 C12 -51(7)
Fe1 C1 C11 C12 -140(7)
C1 C11 C12 C14 9(15)
C11 C12 C14 C13 21(16)
C12 C14 C13 C21 138(8)
C14 C13 C21 C25 -29(7)
C14 C13 C21 C22 149(7)
C14 C13 C21 Fe2 -120(7)
C13 C21 C22 C23 -177.6(4)
C25 C21 C22 C23 0.8(5)
Fe2 C21 C22 C23 60.0(3)
C13 C21 C22 Fe2 122.5(5)
C25 C21 C22 Fe2 -59.2(3)
C21 C22 C23 C24 -0.2(5)
Fe2 C22 C23 C24 59.5(3)
C21 C22 C23 Fe2 -59.7(3)
C22 C23 C24 C25 -0.4(5)
Fe2 C23 C24 C25 58.8(3)
C22 C23 C24 Fe2 -59.2(3)
C23 C24 C25 C21 1.0(5)
Fe2 C24 C25 C21 59.5(3)
C23 C24 C25 Fe2 -58.5(3)
C13 C21 C25 C24 177.3(4)
C22 C21 C25 C24 -1.1(5)
Fe2 C21 C25 C24 -60.0(3)
C13 C21 C25 Fe2 -122.7(5)
C22 C21 C25 Fe2 58.9(3)
C23 C22 Fe2 C27 116.5(3)
C21 C22 Fe2 C27 -125.3(3)
C23 C22 Fe2 C29 44.9(7)
C21 C22 Fe2 C29 163.1(5)
C23 C22 Fe2 C28 74.9(3)
C21 C22 Fe2 C28 -166.9(3)
C21 C22 Fe2 C23 118.2(4)
C23 C22 Fe2 C30 -170.4(4)
C21 C22 Fe2 C30 -52.2(6)
C23 C22 Fe2 C21 -118.2(4)
C23 C22 Fe2 C25 -80.5(3)
C21 C22 Fe2 C25 37.7(3)
C23 C22 Fe2 C26 158.4(3)
C21 C22 Fe2 C26 -83.4(3)
C23 C22 Fe2 C24 -37.4(3)
C21 C22 Fe2 C24 80.8(3)
C22 C23 Fe2 C27 -80.6(3)
C24 C23 Fe2 C27 159.6(3)
C22 C23 Fe2 C29 -163.7(3)
C24 C23 Fe2 C29 76.5(3)
C22 C23 Fe2 C28 -123.2(3)
C24 C23 Fe2 C28 117.0(3)
C24 C23 Fe2 C22 -119.8(4)
C22 C23 Fe2 C30 167.2(5)
C24 C23 Fe2 C30 47.4(7)
C22 C23 Fe2 C21 38.8(3)
C24 C23 Fe2 C21 -81.0(3)
C22 C23 Fe2 C25 82.9(3)
C24 C23 Fe2 C25 -36.9(3)
C22 C23 Fe2 C26 -48.8(5)
C24 C23 Fe2 C26 -168.6(4)
C22 C23 Fe2 C24 119.8(4)
C13 C21 Fe2 C27 -46.8(5)
C25 C21 Fe2 C27 -167.2(3)
C22 C21 Fe2 C27 73.6(3)
C13 C21 Fe2 C29 73.2(7)
C25 C21 Fe2 C29 -47.1(5)
C22 C21 Fe2 C29 -166.3(4)
C13 C21 Fe2 C28 -82.4(7)
C25 C21 Fe2 C28 157.3(5)
C22 C21 Fe2 C28 38.1(7)
C13 C21 Fe2 C22 -120.5(5)
C25 C21 Fe2 C22 119.2(4)
C13 C21 Fe2 C23 -158.4(5)
C25 C21 Fe2 C23 81.2(3)
C22 C21 Fe2 C23 -38.0(3)
C13 C21 Fe2 C30 37.6(5)
C25 C21 Fe2 C30 -82.7(3)
C22 C21 Fe2 C30 158.1(3)
C13 C21 Fe2 C25 120.3(5)
C22 C21 Fe2 C25 -119.2(4)
C13 C21 Fe2 C26 -4.7(5)
C25 C21 Fe2 C26 -125.1(3)
C22 C21 Fe2 C26 115.8(3)
C13 C21 Fe2 C24 157.6(5)
C25 C21 Fe2 C24 37.3(3)
C22 C21 Fe2 C24 -81.9(3)
C24 C25 Fe2 C27 158.1(6)
C21 C25 Fe2 C27 39.0(8)
C24 C25 Fe2 C29 -80.9(3)
C21 C25 Fe2 C29 159.9(2)
C24 C25 Fe2 C28 -44.7(6)
C21 C25 Fe2 C28 -163.9(4)
C24 C25 Fe2 C22 81.0(3)
C21 C25 Fe2 C22 -38.2(3)
C24 C25 Fe2 C23 37.4(3)
C21 C25 Fe2 C23 -81.8(3)
C24 C25 Fe2 C30 -124.1(3)
C21 C25 Fe2 C30 116.7(3)
C24 C25 Fe2 C21 119.2(4)
C24 C25 Fe2 C26 -165.6(3)
C21 C25 Fe2 C26 75.2(3)
C21 C25 Fe2 C24 -119.2(4)
C25 C24 Fe2 C27 -165.4(4)
C23 C24 Fe2 C27 -45.5(5)
C25 C24 Fe2 C29 117.2(3)
C23 C24 Fe2 C29 -122.8(3)
C25 C24 Fe2 C28 159.8(3)
C23 C24 Fe2 C28 -80.2(3)
C25 C24 Fe2 C22 -82.7(3)
C23 C24 Fe2 C22 37.3(3)
C25 C24 Fe2 C23 -120.0(4)
C25 C24 Fe2 C30 76.0(3)
C23 C24 Fe2 C30 -164.1(3)
C25 C24 Fe2 C21 -38.0(3)
C23 C24 Fe2 C21 82.0(3)
C23 C24 Fe2 C25 120.0(4)
C25 C24 Fe2 C26 43.4(7)
C23 C24 Fe2 C26 163.4(6)
C27 Fe2 C26 C30 -119.5(4)
C29 Fe2 C26 C30 -37.6(3)
C28 Fe2 C26 C30 -81.3(3)
C22 Fe2 C26 C30 161.3(3)
C23 Fe2 C26 C30 -164.1(4)
C21 Fe2 C26 C30 117.4(3)
C25 Fe2 C26 C30 75.6(3)
C24 Fe2 C26 C30 42.2(7)
C29 Fe2 C26 C27 81.9(3)
C28 Fe2 C26 C27 38.2(3)
C22 Fe2 C26 C27 -79.2(3)
C23 Fe2 C26 C27 -44.7(5)
C30 Fe2 C26 C27 119.5(4)
C21 Fe2 C26 C27 -123.1(3)
C25 Fe2 C26 C27 -164.9(3)
C24 Fe2 C26 C27 161.7(6)
C30 C26 C27 C28 -0.6(5)
Fe2 C26 C27 C28 -59.6(3)
C30 C26 C27 Fe2 59.1(3)
C29 Fe2 C27 C26 -81.2(3)
C28 Fe2 C27 C26 -118.8(4)
C22 Fe2 C27 C26 118.3(3)
C23 Fe2 C27 C26 160.2(3)
C30 Fe2 C27 C26 -37.3(3)
C21 Fe2 C27 C26 76.9(3)
C25 Fe2 C27 C26 46.6(7)
C24 Fe2 C27 C26 -167.6(4)
C29 Fe2 C27 C28 37.6(3)
C22 Fe2 C27 C28 -122.9(3)
C23 Fe2 C27 C28 -81.0(3)
C30 Fe2 C27 C28 81.5(3)
C21 Fe2 C27 C28 -164.3(3)
C25 Fe2 C27 C28 165.5(6)
C26 Fe2 C27 C28 118.8(4)
C24 Fe2 C27 C28 -48.8(5)
C26 C27 C28 C29 0.6(5)
Fe2 C27 C28 C29 -59.4(3)
C26 C27 C28 Fe2 60.0(3)
C27 Fe2 C28 C29 119.0(4)
C22 Fe2 C28 C29 -165.4(3)
C23 Fe2 C28 C29 -124.6(3)
C30 Fe2 C28 C29 37.7(3)
C21 Fe2 C28 C29 165.2(5)
C25 Fe2 C28 C29 -51.2(5)
C26 Fe2 C28 C29 81.1(3)
C24 Fe2 C28 C29 -82.6(3)
C29 Fe2 C28 C27 -119.0(4)
C22 Fe2 C28 C27 75.6(3)
C23 Fe2 C28 C27 116.3(3)
C30 Fe2 C28 C27 -81.3(3)
C21 Fe2 C28 C27 46.2(7)
C25 Fe2 C28 C27 -170.2(4)
C26 Fe2 C28 C27 -37.9(3)
C24 Fe2 C28 C27 158.3(3)
C27 C28 C29 C30 -0.4(5)
Fe2 C28 C29 C30 -59.6(3)
C27 C28 C29 Fe2 59.1(3)
C27 Fe2 C29 C28 -38.1(3)
C22 Fe2 C29 C28 39.8(7)
C23 Fe2 C29 C28 73.7(3)
C30 Fe2 C29 C28 -119.3(4)
C21 Fe2 C29 C28 -168.8(4)
C25 Fe2 C29 C28 157.2(3)
C26 Fe2 C29 C28 -82.1(3)
C24 Fe2 C29 C28 115.4(3)
C27 Fe2 C29 C30 81.2(3)
C28 Fe2 C29 C30 119.3(4)
C22 Fe2 C29 C30 159.1(5)
C23 Fe2 C29 C30 -167.0(3)
C21 Fe2 C29 C30 -49.5(5)
C25 Fe2 C29 C30 -83.4(3)
C26 Fe2 C29 C30 37.2(3)
C24 Fe2 C29 C30 -125.3(3)
C27 C26 C30 C29 0.3(5)
Fe2 C26 C30 C29 59.0(3)
C27 C26 C30 Fe2 -58.7(3)
C28 C29 C30 C26 0.1(5)
Fe2 C29 C30 C26 -59.4(3)
C28 C29 C30 Fe2 59.5(3)
C27 Fe2 C30 C26 37.7(3)
C29 Fe2 C30 C26 119.7(4)
C28 Fe2 C30 C26 82.1(3)
C22 Fe2 C30 C26 -43.5(6)
C23 Fe2 C30 C26 157.6(6)
C21 Fe2 C30 C26 -81.3(3)
C25 Fe2 C30 C26 -124.7(3)
C24 Fe2 C30 C26 -166.0(3)
C27 Fe2 C30 C29 -81.9(3)
C28 Fe2 C30 C29 -37.6(3)
C22 Fe2 C30 C29 -163.1(4)
C23 Fe2 C30 C29 37.9(7)
C21 Fe2 C30 C29 159.0(3)
C25 Fe2 C30 C29 115.7(3)
C26 Fe2 C30 C29 -119.7(4)
C24 Fe2 C30 C29 74.3(3)
